data_1518697
loop_
_publ_author_name
'Chen, Hui'
'Kaga, Atsushi'
'Chiba, Shunsuke'

_publ_contact_author
;
Dr Shunsuke Chiba
Division of Chemistry and Biological Chemistry
School of Physical and Mathematical Sciences
Nanyang Technological University
21 Nanyang Link
Singapore 637371
Singapore
;
_publ_section_title
;
 Diastereoselective Aminooxygenation and Diamination of Alkenes with
 Amidines by Hypervalent Iodine(III) Reagents.
;
_journal_issue 23
_journal_name_full 'Organic letters'
_journal_page_first 6136
_journal_paper_doi 10.1021/ol503000c
_journal_volume 16
_journal_year 2014
_chemical_absolute_configuration unk
_chemical_formula_sum 'C22 H20 N2 O'
_chemical_formula_weight 328.40
_space_group_crystal_system monoclinic
_space_group_IT_number 4
_space_group_name_Hall 'P 2yb'
_space_group_name_H-M_alt 'P 1 21 1'
_symmetry_space_group_name_Hall 'P 2yb'
_symmetry_space_group_name_H-M 'P 1 21 1'
_atom_sites_solution_hydrogens mixed
_cell_angle_alpha 90
_cell_angle_beta 107.387(8)
_cell_angle_gamma 90
_cell_formula_units_Z 2
_cell_length_a 12.030(2)
_cell_length_b 5.6222(9)
_cell_length_c 13.018(2)
_cell_measurement_reflns_used 1208
_cell_measurement_temperature 103.(2)
_cell_measurement_theta_max 26.4544
_cell_measurement_theta_min 3.2291
_cell_volume 840.2(2)
_computing_cell_refinement 'SAINT V8.34A (Bruker AXS Inc., 2013)'
_computing_data_collection 'Bruker APEX2'
_computing_data_reduction 'SAINT V8.34A (Bruker AXS Inc., 2013)'
_computing_molecular_graphics 'Bruker SHELXTL'
_computing_publication_material 'Bruker SHELXTL'
_computing_structure_refinement 'SHELXL-2013 (Sheldrick, 2013)'
_computing_structure_solution 'SHELXS-97 (Sheldrick 2008)'
_diffrn_ambient_temperature 103.(2)
_diffrn_detector_area_resol_mean 8.3333
_diffrn_measured_fraction_theta_full 0.995
_diffrn_measured_fraction_theta_max 0.995
_diffrn_measurement_device_type 'Bruker APEX-II CCD'
_diffrn_measurement_method '\f and \w scans'
_diffrn_radiation_monochromator graphite
_diffrn_radiation_type MoK\a
_diffrn_radiation_wavelength 0.71073
_diffrn_reflns_av_R_equivalents 0.1072
_diffrn_reflns_av_sigmaI/netI 0.1426
_diffrn_reflns_limit_h_max 15
_diffrn_reflns_limit_h_min -15
_diffrn_reflns_limit_k_max 7
_diffrn_reflns_limit_k_min -7
_diffrn_reflns_limit_l_max 16
_diffrn_reflns_limit_l_min -15
_diffrn_reflns_number 9928
_diffrn_reflns_theta_full 26.50
_diffrn_reflns_theta_max 26.50
_diffrn_reflns_theta_min 1.64
_exptl_absorpt_coefficient_mu 0.080
_exptl_absorpt_correction_T_max 1.00
_exptl_absorpt_correction_T_min 0.82
_exptl_absorpt_correction_type multi-scan
_exptl_absorpt_process_details 'SADABS V2012/1 (Bruker AXS Inc.)'
_exptl_crystal_colour colourless
_exptl_crystal_density_diffrn 1.298
_exptl_crystal_density_method 'not measured'
_exptl_crystal_description plate
_exptl_crystal_F_000 348
_exptl_crystal_size_max 0.400
_exptl_crystal_size_mid 0.200
_exptl_crystal_size_min 0.020
_refine_diff_density_max 0.387
_refine_diff_density_min -0.409
_refine_ls_abs_structure_details
;
Flack x determined using 675 quotients [(I+)-(I-)]/[(I+)+(I-)]
(Parsons and Flack (2004), Acta Cryst. A60, s61).
;
_refine_ls_abs_structure_Flack 1.6(10)
_refine_ls_extinction_method none
_refine_ls_goodness_of_fit_ref 1.193
_refine_ls_hydrogen_treatment mixed
_refine_ls_matrix_type full
_refine_ls_number_parameters 229
_refine_ls_number_reflns 3384
_refine_ls_number_restraints 1
_refine_ls_restrained_S_all 1.193
_refine_ls_R_factor_all 0.1523
_refine_ls_R_factor_gt 0.0992
_refine_ls_shift/su_max 0.000
_refine_ls_shift/su_mean 0.000
_refine_ls_structure_factor_coef Fsqd
_refine_ls_weighting_details 'w=1/[\s^2^(Fo^2^)+1.9361P] where P=(Fo^2^+2Fc^2^)/3'
_refine_ls_weighting_scheme calc
_refine_ls_wR_factor_gt 0.1557
_refine_ls_wR_factor_ref 0.1723
_reflns_number_gt 2084
_reflns_number_total 3384
_reflns_threshold_expression 'I > 2\s(I)'
_cod_data_source_file ol503000c_si_002.cif
_cod_data_source_block I
_cod_original_cell_volume 840.2(3)
_cod_database_code 1518697

loop_
_space_group_symop_operation_xyz
'x, y, z'
'-x, y+1/2, -z'

loop_
_atom_site_type_symbol
_atom_site_label
_atom_site_fract_x
_atom_site_fract_y
_atom_site_fract_z
_atom_site_U_iso_or_equiv
_atom_site_adp_type
_atom_site_calc_flag
_atom_site_refinement_flags_adp
_atom_site_refinement_flags_posn
_atom_site_occupancy
C C1 0.1541(6) 0.1376(13) 0.1036(6) 0.0169(18) Uani d . . 1
H H1 0.1494 0.0308 0.1586 0.02 Uiso calc U R 1
C C2 0.0956(7) 0.0869(14) -0.0032(6) 0.0189(18) Uani d . . 1
H H2 0.0504 -0.0541 -0.0211 0.023 Uiso calc U R 1
C C3 0.1030(7) 0.2415(14) -0.0839(6) 0.0174(19) Uani d . . 1
H H3 0.0646 0.2046 -0.1571 0.021 Uiso calc U R 1
C C4 0.1664(6) 0.4492(15) -0.0573(6) 0.0168(17) Uani d . . 1
H H4 0.1699 0.5572 -0.1124 0.02 Uiso calc U R 1
C C5 0.2249(6) 0.5011(14) 0.0494(6) 0.0169(18) Uani d . . 1
H H5 0.2686 0.644 0.067 0.02 Uiso calc U R 1
C C6 0.2198(7) 0.3454(14) 0.1301(6) 0.0161(18) Uani d . . 1
C C7 0.2167(7) 0.4525(17) 0.3163(6) 0.023(2) Uani d . . 1
H H7A 0.1857 0.3084 0.3419 0.027 Uiso calc U R 1
H H7B 0.1516 0.5628 0.2837 0.027 Uiso calc U R 1
C C8 0.3119(7) 0.5743(15) 0.4094(6) 0.0195(19) Uani d . . 1
H H8 0.2862 0.7383 0.4215 0.023 Uiso calc U R 1
C C9 0.3412(7) 0.4318(14) 0.5148(6) 0.0174(18) Uani d . . 1
H H9 0.4137 0.4989 0.566 0.021 Uiso calc U R 1
C C10 0.2427(6) 0.4522(14) 0.5651(6) 0.0128(17) Uani d . . 1
C C11 0.1601(7) 0.2741(14) 0.5522(6) 0.0167(19) Uani d . . 1
H H11 0.166 0.1341 0.5133 0.02 Uiso calc U R 1
C C12 0.0681(7) 0.2997(14) 0.5960(6) 0.0184(19) Uani d . . 1
H H12 0.0116 0.1771 0.5868 0.022 Uiso calc U R 1
C C13 0.0590(7) 0.5026(14) 0.6526(6) 0.019(2) Uani d . . 1
H H13 -0.0037 0.5199 0.6823 0.023 Uiso calc U R 1
C C14 0.1416(7) 0.6813(14) 0.6660(6) 0.0184(19) Uani d . . 1
H H14 0.1358 0.8206 0.7054 0.022 Uiso calc U R 1
C C15 0.2324(7) 0.6572(14) 0.6223(6) 0.0170(19) Uani d . . 1
H H15 0.2883 0.7809 0.6312 0.02 Uiso calc U R 1
C C16 0.3910(7) 0.4870(14) 0.2778(6) 0.0156(18) Uani d . . 1
C C17 0.4769(6) 0.4663(14) 0.2169(6) 0.0144(17) Uani d . . 1
C C18 0.4824(7) 0.2693(14) 0.1539(6) 0.0168(19) Uani d . . 1
H H18 0.4285 0.1425 0.1475 0.02 Uiso calc U R 1
C C19 0.5659(6) 0.2573(15) 0.1005(6) 0.0193(19) Uani d . . 1
H H19 0.5695 0.1222 0.0578 0.023 Uiso calc U R 1
C C20 0.6444(7) 0.4420(15) 0.1093(6) 0.0185(18) Uani d . . 1
H H20 0.7006 0.4348 0.0713 0.022 Uiso calc U R 1
C C21 0.6410(7) 0.6381(14) 0.1735(6) 0.0166(18) Uani d . . 1
H H21 0.6963 0.7626 0.1812 0.02 Uiso calc U R 1
C C22 0.5567(6) 0.6511(13) 0.2262(6) 0.0146(18) Uani d . . 1
H H22 0.5532 0.7864 0.2689 0.018 Uiso calc U R 1
N N1 0.2804(6) 0.3912(12) 0.2397(5) 0.0167(16) Uani d . . 1
N N2 0.4162(5) 0.5877(12) 0.3707(5) 0.0183(15) Uani d . . 1
O O1 0.3621(5) 0.1909(10) 0.4931(4) 0.0203(13) Uani d . . 1
H H1O 0.430(7) 0.158(16) 0.532(6) 0.024 Uiso d U . 1

loop_
_atom_site_aniso_label
_atom_site_aniso_U_11
_atom_site_aniso_U_22
_atom_site_aniso_U_33
_atom_site_aniso_U_12
_atom_site_aniso_U_13
_atom_site_aniso_U_23
C1 0.016(4) 0.016(5) 0.019(4) -0.001(3) 0.005(4) 0.006(3)
C2 0.015(4) 0.016(4) 0.026(5) 0.001(4) 0.006(4) -0.003(4)
C3 0.015(4) 0.023(5) 0.013(4) -0.001(4) 0.003(3) -0.004(4)
C4 0.013(4) 0.020(4) 0.019(4) 0.002(4) 0.006(3) 0.003(4)
C5 0.012(4) 0.018(5) 0.022(4) -0.002(3) 0.006(4) 0.001(3)
C6 0.007(4) 0.024(5) 0.016(4) 0.002(3) 0.002(3) 0.001(4)
C7 0.014(4) 0.039(5) 0.016(4) 0.000(4) 0.004(3) 0.000(4)
C8 0.017(4) 0.024(5) 0.018(4) -0.003(4) 0.007(4) -0.003(4)
C9 0.020(5) 0.019(5) 0.014(4) -0.001(4) 0.006(3) 0.001(4)
C10 0.010(4) 0.015(4) 0.012(4) 0.004(3) 0.000(3) 0.001(4)
C11 0.020(5) 0.016(5) 0.013(4) -0.001(4) 0.004(4) -0.002(4)
C12 0.016(5) 0.023(5) 0.015(4) 0.001(4) 0.003(4) 0.006(4)
C13 0.018(5) 0.025(5) 0.015(4) 0.005(4) 0.005(4) 0.006(4)
C14 0.028(5) 0.010(4) 0.015(4) 0.005(4) 0.003(4) -0.001(4)
C15 0.014(4) 0.019(5) 0.016(4) -0.002(4) 0.001(4) 0.003(4)
C16 0.013(4) 0.017(5) 0.016(4) 0.000(4) 0.002(3) 0.004(4)
C17 0.011(4) 0.018(5) 0.013(4) 0.001(4) 0.001(3) 0.004(4)
C18 0.013(4) 0.018(5) 0.018(4) -0.002(4) 0.001(4) 0.001(4)
C19 0.014(4) 0.024(5) 0.016(4) 0.003(4) 0.000(4) -0.001(4)
C20 0.016(4) 0.025(5) 0.014(4) 0.003(4) 0.004(3) 0.001(4)
C21 0.015(4) 0.017(5) 0.016(4) -0.004(3) 0.002(4) 0.003(4)
C22 0.015(4) 0.013(5) 0.015(4) 0.001(4) 0.003(4) -0.001(3)
N1 0.012(4) 0.029(4) 0.011(3) -0.004(3) 0.005(3) -0.001(3)
N2 0.016(4) 0.021(4) 0.019(4) -0.005(3) 0.006(3) -0.001(3)
O1 0.014(3) 0.019(3) 0.026(3) 0.004(3) 0.003(3) -0.003(3)

loop_
_atom_type_symbol
_atom_type_description
_atom_type_scat_dispersion_real
_atom_type_scat_dispersion_imag
_atom_type_scat_source
C C 0.0033 0.0016 'International Tables Vol C Tables 4.2.6.8 and 6.1.1.4'
H H 0.0000 0.0000 'International Tables Vol C Tables 4.2.6.8 and 6.1.1.4'
N N 0.0061 0.0033 'International Tables Vol C Tables 4.2.6.8 and 6.1.1.4'
O O 0.0106 0.0060 'International Tables Vol C Tables 4.2.6.8 and 6.1.1.4'

loop_
_geom_angle_atom_site_label_1
_geom_angle_atom_site_label_2
_geom_angle_atom_site_label_3
_geom_angle
C2 C1 C6 120.1(7)
C2 C1 H1 120.0
C6 C1 H1 120.0
C3 C2 C1 120.1(7)
C3 C2 H2 119.9
C1 C2 H2 119.9
C4 C3 C2 119.7(7)
C4 C3 H3 120.1
C2 C3 H3 120.1
C3 C4 C5 120.3(7)
C3 C4 H4 119.8
C5 C4 H4 119.8
C6 C5 C4 120.2(7)
C6 C5 H5 119.9
C4 C5 H5 119.9
C5 C6 C1 119.5(7)
C5 C6 N1 121.6(7)
C1 C6 N1 119.0(7)
N1 C7 C8 102.7(6)
N1 C7 H7A 111.2
C8 C7 H7A 111.2
N1 C7 H7B 111.2
C8 C7 H7B 111.2
H7A C7 H7B 109.1
N2 C8 C9 109.7(6)
N2 C8 C7 105.0(6)
C9 C8 C7 112.7(7)
N2 C8 H8 109.8
C9 C8 H8 109.8
C7 C8 H8 109.8
O1 C9 C10 111.4(6)
O1 C9 C8 109.1(6)
C10 C9 C8 110.2(6)
O1 C9 H9 108.7
C10 C9 H9 108.7
C8 C9 H9 108.7
C11 C10 C15 119.0(7)
C11 C10 C9 121.1(7)
C15 C10 C9 119.8(7)
C10 C11 C12 120.3(8)
C10 C11 H11 119.9
C12 C11 H11 119.9
C13 C12 C11 120.2(8)
C13 C12 H12 119.9
C11 C12 H12 119.9
C12 C13 C14 119.8(8)
C12 C13 H13 120.1
C14 C13 H13 120.1
C15 C14 C13 120.2(8)
C15 C14 H14 119.9
C13 C14 H14 119.9
C14 C15 C10 120.5(8)
C14 C15 H15 119.7
C10 C15 H15 119.7
N2 C16 N1 116.1(7)
N2 C16 C17 122.0(7)
N1 C16 C17 121.8(7)
C18 C17 C22 119.4(7)
C18 C17 C16 122.7(7)
C22 C17 C16 117.8(7)
C19 C18 C17 120.3(8)
C19 C18 H18 119.9
C17 C18 H18 119.9
C18 C19 C20 120.1(8)
C18 C19 H19 119.9
C20 C19 H19 119.9
C19 C20 C21 120.1(8)
C19 C20 H20 119.9
C21 C20 H20 119.9
C22 C21 C20 119.8(8)
C22 C21 H21 120.1
C20 C21 H21 120.1
C21 C22 C17 120.3(7)
C21 C22 H22 119.9
C17 C22 H22 119.9
C16 N1 C6 125.6(6)
C16 N1 C7 107.8(6)
C6 N1 C7 120.7(6)
C16 N2 C8 108.0(6)
C9 O1 H1O 107.(6)

loop_
_geom_bond_atom_site_label_1
_geom_bond_atom_site_label_2
_geom_bond_distance
C1 C2 1.387(10)
C1 C6 1.395(10)
C1 H1 0.95
C2 C3 1.386(11)
C2 H2 0.95
C3 C4 1.381(11)
C3 H3 0.95
C4 C5 1.388(10)
C4 H4 0.95
C5 C6 1.383(10)
C5 H5 0.95
C6 N1 1.417(9)
C7 N1 1.469(9)
C7 C8 1.555(11)
C7 H7A 0.99
C7 H7B 0.99
C8 N2 1.487(9)
C8 C9 1.536(11)
C8 H8 1.0
C9 O1 1.421(10)
C9 C10 1.519(10)
C9 H9 1.0
C10 C11 1.386(11)
C10 C15 1.398(11)
C11 C12 1.395(11)
C11 H11 0.95
C12 C13 1.380(11)
C12 H12 0.95
C13 C14 1.387(11)
C13 H13 0.95
C14 C15 1.380(11)
C14 H14 0.95
C15 H15 0.95
C16 N2 1.287(9)
C16 N1 1.382(9)
C16 C17 1.483(10)
C17 C18 1.392(11)
C17 C22 1.395(10)
C18 C19 1.384(11)
C18 H18 0.95
C19 C20 1.385(11)
C19 H19 0.95
C20 C21 1.392(11)
C20 H20 0.95
C21 C22 1.385(10)
C21 H21 0.95
C22 H22 0.95
O1 H1O 0.84(8)
